data_2208419
loop_
_publ_author_name
'Brahim, Bennani'
'Abdelali, Kerbal'
'Najib, Ben Larbi'
'El Bali, Brahim'
'Bolte, Michael'

_publ_section_title 4'-(4-Methoxyphenyl)-3'-phenylspiro[1<i>H</i>-isothiachroman-3,5'-isoxazolidin]-4(2<i>H</i>)-one
_journal_coeditor_code SG2003
_journal_issue 3
_journal_name_full 'Acta Crystallographica Section E'
_journal_page_first o1101
_journal_page_last o1102
_journal_paper_doi 10.1107/S1600536806005629
_journal_volume 62
_journal_year 2006
_chemical_formula_iupac 'C24 H19 N O3 S'
_chemical_formula_moiety 'C24 H19 N O3 S'
_chemical_formula_sum 'C24 H19 N O3 S'
_chemical_formula_weight 401.46
_chemical_name_systematic
;
4'-(4-Methoxyphenyl)-3'-phenylspiro[1H-isothiachroman-3,5'-isoxazolidin]-
4(2H)-one
;
_space_group_IT_number 14
_symmetry_cell_setting monoclinic
_symmetry_space_group_name_Hall '-P 2yn'
_symmetry_space_group_name_H-M 'P 1 21/n 1'
_atom_sites_solution_hydrogens geom
_atom_sites_solution_primary direct
_atom_sites_solution_secondary difmap
_audit_creation_method SHELXL-97
_cell_angle_alpha 90.00
_cell_angle_beta 95.553(6)
_cell_angle_gamma 90.00
_cell_formula_units_Z 4
_cell_length_a 5.9564(5)
_cell_length_b 26.2779(19)
_cell_length_c 12.4460(9)
_cell_measurement_reflns_used 19447
_cell_measurement_temperature 173(2)
_cell_measurement_theta_max 26.4
_cell_measurement_theta_min 2.2
_cell_volume 1938.9(3)
_computing_cell_refinement X-AREA
_computing_data_collection 'X-AREA (Stoe & Cie, 2001)'
_computing_data_reduction X-AREA
_computing_molecular_graphics 'XP in SHELXTL-Plus (Sheldrick, 1991)'
_computing_publication_material 'SHELXL97 and PLATON (Spek, 2003)'
_computing_structure_refinement 'SHELXL97 (Sheldrick, 1997)'
_computing_structure_solution 'SHELXS97 (Sheldrick, 1990)'
_diffrn_ambient_temperature 173(2)
_diffrn_measured_fraction_theta_full 0.993
_diffrn_measured_fraction_theta_max 0.993
_diffrn_measurement_device_type 'Stoe IPDS-II two-circle'
_diffrn_measurement_method \w
_diffrn_radiation_monochromator graphite
_diffrn_radiation_source 'fine-focus sealed tube'
_diffrn_radiation_type MoK\a
_diffrn_radiation_wavelength 0.71073
_diffrn_reflns_av_R_equivalents 0.0546
_diffrn_reflns_av_sigmaI/netI 0.0324
_diffrn_reflns_limit_h_max 7
_diffrn_reflns_limit_h_min -7
_diffrn_reflns_limit_k_max 32
_diffrn_reflns_limit_k_min -32
_diffrn_reflns_limit_l_max 15
_diffrn_reflns_limit_l_min -15
_diffrn_reflns_number 25474
_diffrn_reflns_theta_full 26.55
_diffrn_reflns_theta_max 26.55
_diffrn_reflns_theta_min 2.85
_diffrn_standards_decay_% 0
_diffrn_standards_interval_time 0
_diffrn_standards_number 0
_exptl_absorpt_coefficient_mu 0.193
_exptl_absorpt_correction_T_max 0.9396
_exptl_absorpt_correction_T_min 0.9195
_exptl_absorpt_correction_type multi-scan
_exptl_absorpt_process_details '(MULABS; Spek, 2003; Blessing, 1995)'
_exptl_crystal_colour colourless
_exptl_crystal_density_diffrn 1.375
_exptl_crystal_density_method 'not measured'
_exptl_crystal_description block
_exptl_crystal_F_000 840
_exptl_crystal_size_max 0.45
_exptl_crystal_size_mid 0.42
_exptl_crystal_size_min 0.32
_refine_diff_density_max 0.188
_refine_diff_density_min -0.244
_refine_ls_extinction_method none
_refine_ls_goodness_of_fit_ref 1.011
_refine_ls_hydrogen_treatment constr
_refine_ls_matrix_type full
_refine_ls_number_parameters 263
_refine_ls_number_reflns 4015
_refine_ls_number_restraints 0
_refine_ls_restrained_S_all 1.011
_refine_ls_R_factor_all 0.0398
_refine_ls_R_factor_gt 0.0297
_refine_ls_shift/su_max 0.001
_refine_ls_shift/su_mean 0.000
_refine_ls_structure_factor_coef Fsqd
_refine_ls_weighting_details 'calc w=1/[\s^2^(Fo^2^)+(0.044P)^2^] where P=(Fo^2^+2Fc^2^)/3'
_refine_ls_weighting_scheme calc
_refine_ls_wR_factor_gt 0.0728
_refine_ls_wR_factor_ref 0.0748
_reflns_number_gt 3122
_reflns_number_total 4015
_reflns_threshold_expression I>2\s(I)
_cod_data_source_file sg2003.cif
_cod_data_source_block I
_cod_depositor_comments
;
The following automatic conversions were performed:
'_symmetry_cell_setting' value 'Monoclinic' changed to 'monoclinic'
according to '/home/saulius/struct/CIF-dictionaries/cif_core.dic'
dictionary named 'cif_core.dic' version 2.4.1 from 2010-06-29.

Automatic conversion script
Id: cif_fix_enum 1527 2010-12-29 10:47:43Z saulius 

The following automatic conversions were performed:

'_symmetry_cell_setting' value 'Monoclinic' changed to 'monoclinic'
according to /home/saulius/struct/CIF-dictionaries/cif_core.dic
dictionary named 'cif_core.dic' version 2.4.1 from 2010-06-29.

Automatic conversion script
Id: cif_fix_values 1715 2011-07-08 13:25:40Z adriana 
;
_cod_original_sg_symbol_H-M 'P 21/n'
_cod_database_code 2208419
_cod_database_fobs_code 2208419

loop_
_symmetry_equiv_pos_as_xyz
'x, y, z'
'-x+1/2, y+1/2, -z+1/2'
'-x, -y, -z'
'x-1/2, -y-1/2, z-1/2'

loop_
_atom_site_type_symbol
_atom_site_label
_atom_site_fract_x
_atom_site_fract_y
_atom_site_fract_z
_atom_site_U_iso_or_equiv
_atom_site_adp_type
_atom_site_calc_flag
_atom_site_refinement_flags
_atom_site_occupancy
C C1 1.0427(2) 0.57444(5) 0.40490(11) 0.0377(3) Uani d . 1
H H1A 1.1815 0.5880 0.4450 0.045 Uiso calc R 1
H H1B 1.0860 0.5439 0.3652 0.045 Uiso calc R 1
S S1 0.85234(6) 0.555018(12) 0.50157(3) 0.03442(9) Uani d . 1
C C2 0.7515(2) 0.61694(4) 0.53479(10) 0.0288(3) Uani d . 1
C C3 0.6395(2) 0.64233(5) 0.43233(10) 0.0309(3) Uani d . 1
O O3 0.45586(16) 0.66245(4) 0.43377(8) 0.0459(3) Uani d . 1
N N1 0.86097(17) 0.68276(4) 0.65437(9) 0.0313(2) Uani d . 1
O O1 0.93781(14) 0.65028(3) 0.57324(7) 0.0317(2) Uani d . 1
C C4 0.5974(2) 0.61591(4) 0.62694(10) 0.0284(3) Uani d . 1
H H4 0.4362 0.6192 0.5969 0.034 Uiso calc R 1
C C5 0.6755(2) 0.66480(4) 0.68358(10) 0.0284(2) Uani d . 1
C C11 0.9545(2) 0.61364(5) 0.32389(11) 0.0337(3) Uani d . 1
C C12 0.7659(2) 0.64419(5) 0.33527(10) 0.0318(3) Uani d . 1
C C13 0.6962(3) 0.67989(5) 0.25534(11) 0.0388(3) Uani d . 1
H H13 0.5659 0.7000 0.2624 0.047 Uiso calc R 1
C C14 0.8146(3) 0.68616(6) 0.16665(12) 0.0477(4) Uani d . 1
H H14 0.7678 0.7107 0.1132 0.057 Uiso calc R 1
C C15 1.0036(3) 0.65613(6) 0.15607(13) 0.0518(4) Uani d . 1
H H15 1.0869 0.6604 0.0953 0.062 Uiso calc R 1
C C16 1.0705(3) 0.62023(6) 0.23327(12) 0.0457(4) Uani d . 1
H H16 1.1983 0.5996 0.2244 0.055 Uiso calc R 1
C C41 0.6233(2) 0.57112(4) 0.70388(10) 0.0286(3) Uani d . 1
C C42 0.4485(2) 0.53657(5) 0.70922(11) 0.0341(3) Uani d . 1
H H42 0.3163 0.5397 0.6605 0.041 Uiso calc R 1
C C43 0.4639(2) 0.49729(5) 0.78517(11) 0.0371(3) Uani d . 1
H H43 0.3433 0.4738 0.7877 0.045 Uiso calc R 1
C C44 0.6551(2) 0.49278(5) 0.85660(10) 0.0338(3) Uani d . 1
C C45 0.8358(2) 0.52620(5) 0.84966(11) 0.0355(3) Uani d . 1
H H45 0.9703 0.5223 0.8965 0.043 Uiso calc R 1
C C46 0.8179(2) 0.56483(5) 0.77463(11) 0.0331(3) Uani d . 1
H H46 0.9405 0.5877 0.7709 0.040 Uiso calc R 1
O O47 0.68371(18) 0.45776(4) 0.93789(8) 0.0431(2) Uani d . 1
C C47 0.5012(3) 0.42330(6) 0.94877(13) 0.0490(4) Uani d . 1
H H47A 0.3631 0.4427 0.9565 0.074 Uiso calc R 1
H H47B 0.5365 0.4020 1.0128 0.074 Uiso calc R 1
H H47C 0.4790 0.4017 0.8845 0.074 Uiso calc R 1
C C51 0.5627(2) 0.68799(4) 0.77119(10) 0.0292(3) Uani d . 1
C C52 0.3535(2) 0.66964(5) 0.79519(11) 0.0327(3) Uani d . 1
H H52 0.2816 0.6432 0.7526 0.039 Uiso calc R 1
C C53 0.2500(2) 0.68970(5) 0.88059(11) 0.0353(3) Uani d . 1
H H53 0.1079 0.6768 0.8965 0.042 Uiso calc R 1
C C54 0.3517(2) 0.72831(5) 0.94277(11) 0.0373(3) Uani d . 1
H H54 0.2811 0.7416 1.0020 0.045 Uiso calc R 1
C C55 0.5581(2) 0.74772(5) 0.91840(11) 0.0372(3) Uani d . 1
H H55 0.6271 0.7748 0.9601 0.045 Uiso calc R 1
C C56 0.6628(2) 0.72767(5) 0.83363(11) 0.0340(3) Uani d . 1
H H56 0.8041 0.7409 0.8176 0.041 Uiso calc R 1

loop_
_atom_site_aniso_label
_atom_site_aniso_U_11
_atom_site_aniso_U_22
_atom_site_aniso_U_33
_atom_site_aniso_U_12
_atom_site_aniso_U_13
_atom_site_aniso_U_23
C1 0.0425(7) 0.0390(7) 0.0335(7) 0.0049(6) 0.0130(6) 0.0035(6)
S1 0.04388(18) 0.02884(15) 0.03204(17) 0.00365(13) 0.01136(13) 0.00316(13)
C2 0.0304(6) 0.0296(6) 0.0269(6) -0.0011(5) 0.0049(5) 0.0002(5)
C3 0.0330(6) 0.0297(6) 0.0299(7) -0.0021(5) 0.0026(5) 0.0003(5)
O3 0.0385(5) 0.0582(6) 0.0417(6) 0.0124(5) 0.0071(4) 0.0134(5)
N1 0.0336(5) 0.0323(5) 0.0284(6) -0.0001(4) 0.0049(4) -0.0010(4)
O1 0.0305(4) 0.0364(4) 0.0290(5) -0.0041(3) 0.0064(4) -0.0030(4)
C4 0.0295(6) 0.0305(6) 0.0256(6) -0.0005(5) 0.0049(5) -0.0004(5)
C5 0.0299(6) 0.0274(5) 0.0276(6) -0.0001(5) 0.0013(5) 0.0030(5)
C11 0.0423(7) 0.0318(6) 0.0278(6) -0.0035(5) 0.0072(5) -0.0017(5)
C12 0.0384(7) 0.0313(6) 0.0254(6) -0.0045(5) 0.0012(5) -0.0013(5)
C13 0.0491(8) 0.0379(7) 0.0288(7) -0.0004(6) 0.0004(6) 0.0014(5)
C14 0.0683(10) 0.0449(8) 0.0297(8) -0.0039(7) 0.0029(7) 0.0073(6)
C15 0.0723(11) 0.0548(9) 0.0312(8) -0.0028(8) 0.0192(7) 0.0064(6)
C16 0.0577(9) 0.0452(8) 0.0368(8) 0.0032(7) 0.0180(7) 0.0004(6)
C41 0.0330(6) 0.0290(6) 0.0247(6) -0.0016(5) 0.0066(5) -0.0018(5)
C42 0.0356(7) 0.0352(6) 0.0313(7) -0.0054(5) 0.0025(5) -0.0021(5)
C43 0.0439(7) 0.0327(6) 0.0355(7) -0.0107(5) 0.0081(6) -0.0010(5)
C44 0.0472(7) 0.0279(6) 0.0276(6) 0.0012(5) 0.0105(6) 0.0004(5)
C45 0.0369(7) 0.0385(7) 0.0311(7) 0.0013(5) 0.0038(6) 0.0029(5)
C46 0.0323(6) 0.0349(6) 0.0325(7) -0.0043(5) 0.0057(5) 0.0018(5)
O47 0.0600(6) 0.0355(5) 0.0348(5) -0.0014(4) 0.0096(5) 0.0079(4)
C47 0.0706(10) 0.0351(7) 0.0446(9) -0.0060(7) 0.0220(8) 0.0064(6)
C51 0.0317(6) 0.0286(6) 0.0271(6) 0.0026(5) 0.0021(5) 0.0028(5)
C52 0.0327(6) 0.0331(6) 0.0324(7) -0.0004(5) 0.0031(5) -0.0012(5)
C53 0.0343(6) 0.0374(6) 0.0352(7) 0.0030(5) 0.0081(5) 0.0025(5)
C54 0.0461(7) 0.0355(6) 0.0308(7) 0.0106(6) 0.0072(6) -0.0003(5)
C55 0.0438(7) 0.0309(6) 0.0361(7) 0.0038(5) 0.0004(6) -0.0052(5)
C56 0.0340(6) 0.0307(6) 0.0372(7) 0.0006(5) 0.0022(5) -0.0003(5)

loop_
_atom_type_symbol
_atom_type_description
_atom_type_scat_dispersion_real
_atom_type_scat_dispersion_imag
_atom_type_scat_source
C C 0.0033 0.0016 'International Tables Vol C Tables 4.2.6.8 and 6.1.1.4'
H H 0.0000 0.0000 'International Tables Vol C Tables 4.2.6.8 and 6.1.1.4'
N N 0.0061 0.0033 'International Tables Vol C Tables 4.2.6.8 and 6.1.1.4'
O O 0.0106 0.0060 'International Tables Vol C Tables 4.2.6.8 and 6.1.1.4'
S S 0.1246 0.1234 'International Tables Vol C Tables 4.2.6.8 and 6.1.1.4'

loop_
_geom_angle_atom_site_label_1
_geom_angle_atom_site_label_2
_geom_angle_atom_site_label_3
_geom_angle
_geom_angle_publ_flag
C11 C1 S1 116.12(10) ?
C11 C1 H1A 108.3 ?
S1 C1 H1A 108.3 ?
C11 C1 H1B 108.3 ?
S1 C1 H1B 108.3 ?
H1A C1 H1B 107.4 ?
C2 S1 C1 98.22(6) y
O1 C2 C3 105.52(9) ?
O1 C2 C4 104.84(9) y
C3 C2 C4 112.65(10) ?
O1 C2 S1 111.03(8) ?
C3 C2 S1 109.33(8) ?
C4 C2 S1 113.14(8) ?
O3 C3 C12 121.68(12) ?
O3 C3 C2 119.75(11) ?
C12 C3 C2 118.48(11) ?
C5 N1 O1 108.83(10) y
N1 O1 C2 107.75(8) y
C41 C4 C5 110.87(10) ?
C41 C4 C2 116.97(10) ?
C5 C4 C2 98.84(9) y
C41 C4 H4 109.9 ?
C5 C4 H4 109.9 ?
C2 C4 H4 109.9 ?
N1 C5 C51 121.69(11) ?
N1 C5 C4 114.38(11) y
C51 C5 C4 123.73(10) ?
C16 C11 C12 118.55(13) ?
C16 C11 C1 117.49(12) ?
C12 C11 C1 123.95(12) ?
C11 C12 C13 119.87(12) ?
C11 C12 C3 122.60(12) ?
C13 C12 C3 117.47(12) ?
C14 C13 C12 120.68(14) ?
C14 C13 H13 119.7 ?
C12 C13 H13 119.7 ?
C13 C14 C15 119.35(14) ?
C13 C14 H14 120.3 ?
C15 C14 H14 120.3 ?
C16 C15 C14 120.28(14) ?
C16 C15 H15 119.9 ?
C14 C15 H15 119.9 ?
C15 C16 C11 121.24(14) ?
C15 C16 H16 119.4 ?
C11 C16 H16 119.4 ?
C42 C41 C46 118.25(11) ?
C42 C41 C4 120.48(11) ?
C46 C41 C4 121.20(11) ?
C41 C42 C43 121.03(13) ?
C41 C42 H42 119.5 ?
C43 C42 H42 119.5 ?
C44 C43 C42 119.69(12) ?
C44 C43 H43 120.2 ?
C42 C43 H43 120.2 ?
O47 C44 C43 124.82(12) ?
O47 C44 C45 115.28(12) ?
C43 C44 C45 119.90(12) ?
C46 C45 C44 119.70(13) ?
C46 C45 H45 120.1 ?
C44 C45 H45 120.1 ?
C45 C46 C41 121.35(12) ?
C45 C46 H46 119.3 ?
C41 C46 H46 119.3 ?
C44 O47 C47 117.04(12) ?
O47 C47 H47A 109.5 ?
O47 C47 H47B 109.5 ?
H47A C47 H47B 109.5 ?
O47 C47 H47C 109.5 ?
H47A C47 H47C 109.5 ?
H47B C47 H47C 109.5 ?
C52 C51 C56 118.69(12) ?
C52 C51 C5 119.87(11) ?
C56 C51 C5 121.42(11) ?
C53 C52 C51 120.42(12) ?
C53 C52 H52 119.8 ?
C51 C52 H52 119.8 ?
C54 C53 C52 120.44(12) ?
C54 C53 H53 119.8 ?
C52 C53 H53 119.8 ?
C53 C54 C55 119.78(12) ?
C53 C54 H54 120.1 ?
C55 C54 H54 120.1 ?
C56 C55 C54 120.04(12) ?
C56 C55 H55 120.0 ?
C54 C55 H55 120.0 ?
C55 C56 C51 120.61(12) ?
C55 C56 H56 119.7 ?
C51 C56 H56 119.7 ?

loop_
_geom_bond_atom_site_label_1
_geom_bond_atom_site_label_2
_geom_bond_distance
_geom_bond_publ_flag
C1 C11 1.5004(19) ?
C1 S1 1.8051(13) y
C1 H1A 0.9900 ?
C1 H1B 0.9900 ?
S1 C2 1.7965(12) y
C2 O1 1.4580(14) ?
C2 C3 1.5336(17) ?
C2 C4 1.5368(16) ?
C3 O3 1.2164(16) ?
C3 C12 1.4848(17) ?
N1 C5 1.2857(16) y
N1 O1 1.4307(13) y
C4 C41 1.5157(17) ?
C4 C5 1.5167(17) ?
C4 H4 1.0000 ?
C5 C51 1.4674(17) ?
C11 C16 1.3893(19) ?
C11 C12 1.3991(19) ?
C12 C13 1.4006(19) ?
C13 C14 1.376(2) ?
C13 H13 0.9500 ?
C14 C15 1.392(2) ?
C14 H14 0.9500 ?
C15 C16 1.377(2) ?
C15 H15 0.9500 ?
C16 H16 0.9500 ?
C41 C42 1.3880(17) ?
C41 C46 1.3959(18) ?
C42 C43 1.3967(19) ?
C42 H42 0.9500 ?
C43 C44 1.380(2) ?
C43 H43 0.9500 ?
C44 O47 1.3660(16) ?
C44 C45 1.3984(19) ?
C45 C46 1.3765(18) ?
C45 H45 0.9500 ?
C46 H46 0.9500 ?
O47 C47 1.4315(18) ?
C47 H47A 0.9800 ?
C47 H47B 0.9800 ?
C47 H47C 0.9800 ?
C51 C52 1.3954(17) ?
C51 C56 1.3988(18) ?
C52 C53 1.3838(18) ?
C52 H52 0.9500 ?
C53 C54 1.380(2) ?
C53 H53 0.9500 ?
C54 C55 1.391(2) ?
C54 H54 0.9500 ?
C55 C56 1.3808(19) ?
C55 H55 0.9500 ?
C56 H56 0.9500 ?

loop_
_geom_torsion_atom_site_label_1
_geom_torsion_atom_site_label_2
_geom_torsion_atom_site_label_3
_geom_torsion_atom_site_label_4
_geom_torsion
C11 C1 S1 C2 -44.56(12)
C1 S1 C2 O1 -56.50(9)
C1 S1 C2 C3 59.52(10)
C1 S1 C2 C4 -174.07(9)
O1 C2 C3 O3 -107.97(13)
C4 C2 C3 O3 5.85(16)
S1 C2 C3 O3 132.55(11)
O1 C2 C3 C12 68.52(13)
C4 C2 C3 C12 -177.66(10)
S1 C2 C3 C12 -50.96(13)
C5 N1 O1 C2 14.22(12)
C3 C2 O1 N1 96.41(10)
C4 C2 O1 N1 -22.73(11)
S1 C2 O1 N1 -145.24(8)
O1 C2 C4 C41 -97.70(12)
C3 C2 C4 C41 148.06(11)
S1 C2 C4 C41 23.43(14)
O1 C2 C4 C5 21.22(11)
C3 C2 C4 C5 -93.01(11)
S1 C2 C4 C5 142.36(8)
O1 N1 C5 C51 175.88(10)
O1 N1 C5 C4 0.86(14)
C41 C4 C5 N1 109.14(12)
C2 C4 C5 N1 -14.26(14)
C41 C4 C5 C51 -65.77(15)
C2 C4 C5 C51 170.83(11)
S1 C1 C11 C16 -164.36(11)
S1 C1 C11 C12 16.70(18)
C16 C11 C12 C13 0.95(19)
C1 C11 C12 C13 179.87(13)
C16 C11 C12 C3 -176.05(12)
C1 C11 C12 C3 2.9(2)
O3 C3 C12 C11 -167.46(13)
C2 C3 C12 C11 16.12(18)
O3 C3 C12 C13 15.48(19)
C2 C3 C12 C13 -160.94(11)
C11 C12 C13 C14 -1.6(2)
C3 C12 C13 C14 175.59(13)
C12 C13 C14 C15 0.8(2)
C13 C14 C15 C16 0.5(2)
C14 C15 C16 C11 -1.1(3)
C12 C11 C16 C15 0.4(2)
C1 C11 C16 C15 -178.64(15)
C5 C4 C41 C42 132.97(12)
C2 C4 C41 C42 -114.79(13)
C5 C4 C41 C46 -43.91(15)
C2 C4 C41 C46 68.33(15)
C46 C41 C42 C43 1.66(19)
C4 C41 C42 C43 -175.31(12)
C41 C42 C43 C44 0.4(2)
C42 C43 C44 O47 176.20(12)
C42 C43 C44 C45 -2.65(19)
O47 C44 C45 C46 -176.09(12)
C43 C44 C45 C46 2.86(19)
C44 C45 C46 C41 -0.8(2)
C42 C41 C46 C45 -1.44(19)
C4 C41 C46 C45 175.50(12)
C43 C44 O47 C47 0.21(19)
C45 C44 O47 C47 179.11(12)
N1 C5 C51 C52 175.34(12)
C4 C5 C51 C52 -10.12(18)
N1 C5 C51 C56 -6.17(19)
C4 C5 C51 C56 168.37(12)
C56 C51 C52 C53 -1.35(19)
C5 C51 C52 C53 177.19(12)
C51 C52 C53 C54 0.4(2)
C52 C53 C54 C55 1.0(2)
C53 C54 C55 C56 -1.3(2)
C54 C55 C56 C51 0.3(2)
C52 C51 C56 C55 1.01(19)
C5 C51 C56 C55 -177.50(12)
